data_1555093
loop_
_publ_author_name
'Bolshchikov, Boris'
'Volkov, Sergey'
'Sokolova, Daria'
'Gorbunov, Alexander'
'Serebryannikova, Alina'
'Gloriozov, Igor'
'Cheshkov, Dmitry'
'Bezzubov, Stanislav'
'Chung, Wen-Sheng'
'Kovalev, Vladimir'
'Vatsouro, Ivan'

_publ_section_title
;
 Constructing bridged multifunctional calixarenes by intramolecular indole
 coupling
;
_journal_issue 19
_journal_name_full 'Organic Chemistry Frontiers'
_journal_page_first 3327
_journal_paper_doi 10.1039/C9QO00859D
_journal_volume 6
_journal_year 2019
_chemical_formula_moiety 'C72 H64 N10 O6'
_chemical_formula_sum 'C72 H64 N10 O6'
_chemical_formula_weight 1165.33
_chemical_melting_point 463.0(10)
_space_group_crystal_system monoclinic
_space_group_IT_number 14
_space_group_name_Hall '-P 2ybc'
_space_group_name_H-M_alt 'P 1 21/c 1'
_atom_sites_solution_hydrogens geom
_audit_creation_date 2018-04-13
_audit_creation_method
;
Olex2 1.2
(compiled 2016.09.09 svn.r3337 for OlexSys, GUI svn.r5227)
;
_audit_update_record
;
2018-09-06 deposited with the CCDC.	2019-08-13 downloaded from the CCDC.
;
_cell_angle_alpha 90
_cell_angle_beta 93.414(2)
_cell_angle_gamma 90
_cell_formula_units_Z 4
_cell_length_a 16.5782(11)
_cell_length_b 28.2895(19)
_cell_length_c 17.3002(11)
_cell_measurement_reflns_used 8349
_cell_measurement_temperature 150(2)
_cell_measurement_theta_max 20.12
_cell_measurement_theta_min 2.19
_cell_volume 8099.2(9)
_computing_cell_refinement 'SAINT v7.60A (Bruker, 2009)'
_computing_data_reduction 'SAINT v7.60A (Bruker, 2009)'
_computing_molecular_graphics 'Olex2 (Dolomanov et al., 2009)'
_computing_publication_material 'Olex2 (Dolomanov et al., 2009)'
_computing_structure_refinement 'ShelXL (Sheldrick, 2015)'
_diffrn_ambient_temperature 150.15
_diffrn_measured_fraction_theta_full 0.992
_diffrn_measured_fraction_theta_max 0.992
_diffrn_measurement_device_type 'Bruker SMART APEX II'
_diffrn_measurement_method \W
_diffrn_radiation_monochromator graphite
_diffrn_radiation_type MoK\a
_diffrn_radiation_wavelength 0.71073
_diffrn_reflns_av_R_equivalents 0.0876
_diffrn_reflns_av_unetI/netI 0.1069
_diffrn_reflns_Laue_measured_fraction_full 0.992
_diffrn_reflns_Laue_measured_fraction_max 0.992
_diffrn_reflns_limit_h_max 20
_diffrn_reflns_limit_h_min -20
_diffrn_reflns_limit_k_max 35
_diffrn_reflns_limit_k_min -34
_diffrn_reflns_limit_l_max 21
_diffrn_reflns_limit_l_min -20
_diffrn_reflns_number 69052
_diffrn_reflns_point_group_measured_fraction_full 0.992
_diffrn_reflns_point_group_measured_fraction_max 0.992
_diffrn_reflns_theta_full 25.242
_diffrn_reflns_theta_max 25.499
_diffrn_reflns_theta_min 1.230
_diffrn_source 'FINE-FOCUS SEALED TUBE'
_exptl_absorpt_coefficient_mu 0.062
_exptl_absorpt_correction_T_max 0.7454
_exptl_absorpt_correction_T_min 0.6410
_exptl_absorpt_correction_type multi-scan
_exptl_absorpt_process_details
;
SADABS-2008/1 (Bruker,2008) was used for absorption correction.
wR2(int) was 0.0716 before and 0.0591 after correction.
The Ratio of minimum to maximum transmission is 0.8599.
The \l/2 correction factor is Not present.
;
_exptl_crystal_colour COLORLESS
_exptl_crystal_density_diffrn 0.956
_exptl_crystal_description NUGGET
_exptl_crystal_F_000 2456
_exptl_crystal_recrystallization_method 'Re-crystallisation from solvent: CDCl3'
_exptl_crystal_size_max 0.35
_exptl_crystal_size_mid 0.2
_exptl_crystal_size_min 0.1
_refine_diff_density_max 1.591
_refine_diff_density_min -0.780
_refine_diff_density_rms 0.148
_refine_ls_extinction_coef 0.0058(13)
_refine_ls_extinction_expression Fc^*^=kFc[1+0.001xFc^2^\l^3^/sin(2\q)]^-1/4^
_refine_ls_extinction_method 'SHELXL-2014/7 (Sheldrick 2014'
_refine_ls_goodness_of_fit_ref 1.472
_refine_ls_hydrogen_treatment constr
_refine_ls_matrix_type full
_refine_ls_number_parameters 682
_refine_ls_number_reflns 14960
_refine_ls_number_restraints 39
_refine_ls_restrained_S_all 1.478
_refine_ls_R_factor_all 0.2255
_refine_ls_R_factor_gt 0.1582
_refine_ls_shift/su_max 0.000
_refine_ls_shift/su_mean 0.000
_refine_ls_structure_factor_coef Fsqd
_refine_ls_weighting_details 'w=1/[\s^2^(Fo^2^)+(0.2000P)^2^] where P=(Fo^2^+2Fc^2^)/3'
_refine_ls_weighting_scheme calc
_refine_ls_wR_factor_gt 0.4204
_refine_ls_wR_factor_ref 0.4539
_reflns_Friedel_coverage 0.000
_reflns_number_gt 7372
_reflns_number_total 14960
_reflns_threshold_expression 'I > 2\s(I)'
_cod_data_source_file c9qo00859d2.cif
_cod_data_source_block z_CCDC1
_cod_depositor_comments
;
The following automatic conversions were performed:

data item '_chemical_melting_point' value '462-464' was changed to
'463.0(10)' -- the average value was taken and precision was
estimated.

data item '_exptl_absorpt_correction_type' value 'MULTI-SCAN' was
changed to 'multi-scan' in accordance with the
/home/saulius/struct/COD-crude-data/automatic-downloads/DataCite-retrospective/RSC/depositions/lib/dictionaries/cif_core.dic
dictionary named 'cif_core.dic' version 2.4.2 last updated on
2011-04-26.

Automatic conversion script
Id: cif_fix_values 6909 2019-04-08 15:41:33Z antanas 
;
_cod_database_code 1555093
_shelx_space_group_comment
;
The symmetry employed for this shelxl refinement is uniquely defined
by the following loop, which should always be used as a source of
symmetry information in preference to the above space-group names.
They are only intended as comments.
;
_shelx_estimated_absorpt_t_max 0.994
_shelx_estimated_absorpt_t_min 0.979
_olex2_refinement_description
;
1. Fixed Uiso
 At 1.2 times of:
  All C(H) groups, All C(H,H) groups, All N(H) groups
2. Restrained distances
 C54-C551 = C54-C552
 1.37 with sigma of 0.02
 C54-N51 = C54-N52 = C551-N7 = C552-N7
 1.35 with sigma of 0.02
 N51-N61 = N7-N61 = N52-N62 = N7-N62
 1.32 with sigma of 0.02
 C64-C651
 1.37 with sigma of 0.02
 C64-N81 = C64-N82 = C651-N10
 1.35 with sigma of 0.02
 N81-N91 = N10-N91 = N82-N92 = N10-N92
 1.32 with sigma of 0.02
 N82-N10
 2.15 with sigma of 0.02
 C1A-C64
 1.37 with sigma of 0.02
 C1A-N10
 1.37 with sigma of 0.02
 C57-C58
 1.39 with sigma of 0.02
 C67-C68
 1.39 with sigma of 0.02
 C68-C69
 1.39 with sigma of 0.02
 C69-C70
 1.39 with sigma of 0.02
 C70-C71
 1.39 with sigma of 0.02
 C72-C71
 1.39 with sigma of 0.02
3. Restrained planarity
 C64, C651, N10, N91, N81
 with sigma of 0.1
 C64, N10, N92, N82
 with sigma of 0.1
 C54, C551, N7, N61, N51
 with sigma of 0.1
 C54, C552, N7, N62, N52
 with sigma of 0.1
 C68, C69, C70, C71, C72, C67
 with sigma of 0.1
 C1A, C64, N10, N92, N82
 with sigma of 0.1
4. Uiso/Uaniso restraints and constraints
Uanis(N51) = Uanis(N52)
Uanis(N61) = Uanis(N62)
Uanis(C552) = Uanis(C551)
Uanis(N82) = Uanis(N81)
Uanis(N91) = Uanis(N92)
Uanis(C67) = Uanis(C68) = Uanis(C69) = Uanis(C70) = Uanis(C71) = Uanis(C72)
Uanis(C651) = Uanis(C64) = Uanis(N81) = Uanis(N82) = Uanis(N91) = Uanis(N92) =
Uanis(N10)
Uanis(C57) = Uanis(C62) = Uanis(C61) = Uanis(C60) = Uanis(C59) = Uanis(C58)
Uanis(C66) = Uanis(C67) = Uanis(N10)
Uanis(C1A) = Uanis(N82) = Uanis(N92)
Uanis(N51) = Uanis(C54) = Uanis(C551) = Uanis(N7) = Uanis(N61)
Uanis(C10) = Uanis(C9)
Uanis(C44) = Uanis(C45)
5. Others
 Sof(C552)=Sof(H552)=Sof(N52)=Sof(N62)=1-FVAR(1)
 Sof(C551)=Sof(H551)=Sof(N51)=Sof(N61)=FVAR(1)
 Sof(N82)=Sof(N92)=1-FVAR(2)
 Sof(N81)=Sof(N91)=FVAR(2)
 Fixed Sof: C651(0.75) H651(0.75) C1A(0.25) H1A(0.25)
6.a Secondary CH2 refined with riding coordinates:
 C2(H2A,H2B), C8(H8A,H8B), C14(H14A,H14B), C20(H20A,H20B), C29(H29A,H29B),
 C31(H31A,H31B), C32(H32A,H32B), C49(H49A,H49B), C50(H50A,H50B), C52(H52A,H52B),
  C53(H53A,H53B), C56(H56A,H56B), C63(H63A,H63B), C66(H66A,H66B)
6.b Aromatic/amide H refined with riding coordinates:
 C4(H4), C5(H5), C6(H6), C10(H10), C11(H11), C12(H12), C16(H16), C17(H17),
 C18(H18), C22(H22), C23(H23), C24(H24), C35(H35), C36(H36), C37(H37), C38(H38),
  C43(H43), C44(H44), C45(H45), C46(H46), C58(H58), C59(H59), C60(H60),
 C61(H61), C62(H62), C68(H68), C69(H69), C70(H70), C71(H71), C72(H72), N1(H1),
 N2(H2), N3(H3), N4(H4A), C551(H551), C552(H552), C651(H651), C1A(H1A)
;
_shelx_shelxl_version_number 2014/7
_olex2_submission_special_instructions 'No special instructions were received'

loop_
_space_group_symop_operation_xyz
'x, y, z'
'-x, y+1/2, -z+1/2'
'-x, -y, -z'
'x, -y-1/2, z-1/2'

loop_
_atom_site_label
_atom_site_type_symbol
_atom_site_fract_x
_atom_site_fract_y
_atom_site_fract_z
_atom_site_U_iso_or_equiv
_atom_site_adp_type
_atom_site_occupancy
_atom_site_site_symmetry_order
_atom_site_calc_flag
_atom_site_refinement_flags_posn
_atom_site_refinement_flags_occupancy
_atom_site_disorder_assembly
_atom_site_disorder_group
C1 C -1.1971(3) 0.6546(2) 1.3863(4) 0.0464(16) Uani 1 1 d . . . .
C2 C -1.2624(4) 0.6847(2) 1.3468(4) 0.0499(17) Uani 1 1 d . . . .
H2A H -1.2966 0.6642 1.3120 0.060 Uiso 1 1 calc R . . .
H2B H -1.2365 0.7083 1.3142 0.060 Uiso 1 1 calc R . . .
C3 C -1.3164(4) 0.7104(3) 1.4001(4) 0.0500(17) Uani 1 1 d . . . .
C4 C -1.3986(4) 0.7058(3) 1.3862(4) 0.0533(18) Uani 1 1 d . . . .
H4 H -1.4214 0.6859 1.3465 0.064 Uiso 1 1 calc R . . .
C5 C -1.4492(5) 0.7336(4) 1.4369(5) 0.078(3) Uani 1 1 d . . . .
H5 H -1.5063 0.7313 1.4292 0.094 Uiso 1 1 calc R . . .
C6 C -1.4186(5) 0.7616(3) 1.4927(5) 0.064(2) Uani 1 1 d . . . .
H6 H -1.4538 0.7784 1.5242 0.076 Uiso 1 1 calc R . . .
C7 C -1.3356(5) 0.7666(3) 1.5055(5) 0.061(2) Uani 1 1 d . . . .
C8 C -1.3024(5) 0.7954(3) 1.5751(5) 0.065(2) Uani 1 1 d . . . .
H8A H -1.2763 0.8240 1.5552 0.078 Uiso 1 1 calc R . . .
H8B H -1.3489 0.8061 1.6040 0.078 Uiso 1 1 calc R . . .
C9 C -1.2476(6) 0.7737(3) 1.6274(5) 0.084(2) Uani 1 1 d . . . .
C10 C -1.1633(6) 0.7907(4) 1.6419(5) 0.084(2) Uani 1 1 d . . . .
H10 H -1.1464 0.8193 1.6193 0.101 Uiso 1 1 calc R . . .
C11 C -1.1097(5) 0.7646(3) 1.6882(5) 0.075(3) Uani 1 1 d . . . .
H11 H -1.0551 0.7747 1.6951 0.090 Uiso 1 1 calc R . . .
C12 C -1.1334(5) 0.7243(4) 1.7249(5) 0.091(3) Uani 1 1 d . . . .
H12 H -1.0944 0.7077 1.7570 0.110 Uiso 1 1 calc R . . .
C13 C -1.2132(4) 0.7061(3) 1.7171(4) 0.0563(19) Uani 1 1 d . . . .
C14 C -1.2375(4) 0.6617(3) 1.7559(4) 0.0593(19) Uani 1 1 d . . . .
H14A H -1.1905 0.6496 1.7880 0.071 Uiso 1 1 calc R . . .
H14B H -1.2807 0.6692 1.7910 0.071 Uiso 1 1 calc R . . .
C15 C -1.2662(4) 0.6245(2) 1.7029(4) 0.0476(17) Uani 1 1 d . . . .
C16 C -1.3473(4) 0.6087(3) 1.6987(4) 0.0515(17) Uani 1 1 d . . . .
H16 H -1.3846 0.6225 1.7317 0.062 Uiso 1 1 calc R . . .
C17 C -1.3735(4) 0.5737(3) 1.6479(4) 0.0534(18) Uani 1 1 d . . . .
H17 H -1.4262 0.5608 1.6505 0.064 Uiso 1 1 calc R . . .
C18 C -1.3234(4) 0.5577(2) 1.5937(4) 0.0504(17) Uani 1 1 d . . . .
H18 H -1.3442 0.5366 1.5547 0.061 Uiso 1 1 calc R . . .
C19 C -1.2425(4) 0.5715(2) 1.5942(4) 0.0475(16) Uani 1 1 d . . . .
C20 C -1.1878(3) 0.5530(2) 1.5335(4) 0.0484(17) Uani 1 1 d . . . .
H20A H -1.1393 0.5384 1.5598 0.058 Uiso 1 1 calc R . . .
H20B H -1.2168 0.5281 1.5027 0.058 Uiso 1 1 calc R . . .
C21 C -1.1624(4) 0.5900(2) 1.4814(4) 0.0467(16) Uani 1 1 d . . . .
C22 C -1.0817(4) 0.6024(3) 1.4728(5) 0.0576(19) Uani 1 1 d . . . .
H22 H -1.0410 0.5855 1.5023 0.069 Uiso 1 1 calc R . . .
C23 C -1.0580(4) 0.6368(3) 1.4251(4) 0.0543(19) Uani 1 1 d . . . .
H23 H -1.0021 0.6431 1.4213 0.065 Uiso 1 1 calc R . . .
C24 C -1.1152(4) 0.6632(2) 1.3815(4) 0.0524(18) Uani 1 1 d . . . .
H24 H -1.0979 0.6874 1.3482 0.063 Uiso 1 1 calc R . . .
C25 C -1.2184(3) 0.6165(2) 1.4328(4) 0.0404(15) Uani 1 1 d . . . .
C26 C -1.2153(3) 0.6049(3) 1.6501(4) 0.0496(17) Uani 1 1 d . . . .
C27 C -1.2687(4) 0.7319(3) 1.6727(4) 0.0540(18) Uani 1 1 d . . . .
C28 C -1.2854(4) 0.7404(2) 1.4579(4) 0.0488(17) Uani 1 1 d . . . .
C29 C -1.3951(4) 0.7440(3) 1.7164(4) 0.0549(18) Uani 1 1 d . . . .
H29A H -1.3789 0.7777 1.7171 0.066 Uiso 1 1 calc R . . .
H29B H -1.3842 0.7312 1.7692 0.066 Uiso 1 1 calc R . . .
C30 C -1.4842(4) 0.7407(3) 1.6951(4) 0.0506(17) Uani 1 1 d . . . .
C31 C -1.5924(4) 0.7036(3) 1.6146(5) 0.067(2) Uani 1 1 d . . . .
H31A H -1.5957 0.6848 1.5663 0.080 Uiso 1 1 calc R . . .
H31B H -1.6138 0.7355 1.6016 0.080 Uiso 1 1 calc R . . .
C32 C -1.6447(4) 0.6819(3) 1.6689(5) 0.0572(19) Uani 1 1 d . . . .
H32A H -1.6995 0.6786 1.6436 0.069 Uiso 1 1 calc R . . .
H32B H -1.6486 0.7032 1.7140 0.069 Uiso 1 1 calc R . . .
C33 C -1.6147(4) 0.6323(2) 1.6982(4) 0.0477(17) Uani 1 1 d . . . .
C34 C -1.5616(4) 0.6233(2) 1.7617(4) 0.0479(17) Uani 1 1 d . . . .
C35 C -1.5249(4) 0.6517(3) 1.8267(4) 0.0577(19) Uani 1 1 d . . . .
H35 H -1.5355 0.6846 1.8300 0.069 Uiso 1 1 calc R . . .
C36 C -1.4765(5) 0.6302(3) 1.8810(5) 0.065(2) Uani 1 1 d . . . .
H36 H -1.4531 0.6482 1.9229 0.078 Uiso 1 1 calc R . . .
C37 C -1.4597(5) 0.5809(3) 1.8772(4) 0.066(2) Uani 1 1 d . . . .
H37 H -1.4238 0.5670 1.9155 0.079 Uiso 1 1 calc R . . .
C38 C -1.4946(4) 0.5529(3) 1.8190(5) 0.059(2) Uani 1 1 d . . . .
H38 H -1.4847 0.5199 1.8174 0.071 Uiso 1 1 calc R . . .
C39 C -1.5446(4) 0.5751(2) 1.7631(4) 0.0479(17) Uani 1 1 d . . . .
C40 C -1.6270(3) 0.5909(2) 1.6596(4) 0.0466(17) Uani 1 1 d . . . .
C41 C -1.6753(3) 0.5807(2) 1.5876(4) 0.0471(17) Uani 1 1 d . . . .
C42 C -1.7872(3) 0.5768(2) 1.5085(4) 0.0501(17) Uani 1 1 d . . . .
C43 C -1.8676(4) 0.5758(3) 1.4754(5) 0.071(2) Uani 1 1 d . . . .
H43 H -1.9118 0.5817 1.5065 0.086 Uiso 1 1 calc R . . .
C44 C -1.8799(4) 0.5665(3) 1.4013(5) 0.0631(15) Uani 1 1 d . . . .
H44 H -1.9332 0.5682 1.3781 0.076 Uiso 1 1 calc R . . .
C45 C -1.8144(4) 0.5540(3) 1.3544(5) 0.0631(15) Uani 1 1 d . . . .
H45 H -1.8255 0.5454 1.3018 0.076 Uiso 1 1 calc R . . .
C46 C -1.7370(4) 0.5542(2) 1.3847(4) 0.0429(15) Uani 1 1 d . . . .
H46 H -1.6934 0.5469 1.3535 0.051 Uiso 1 1 calc R . . .
C47 C -1.7227(3) 0.5657(2) 1.4660(4) 0.0482(17) Uani 1 1 d . . . .
C48 C -1.6496(3) 0.5671(2) 1.5154(4) 0.0469(17) Uani 1 1 d . . . .
C49 C -1.5656(4) 0.5610(3) 1.4963(4) 0.0537(18) Uani 1 1 d . . . .
H49A H -1.5589 0.5295 1.4726 0.064 Uiso 1 1 calc R . . .
H49B H -1.5301 0.5624 1.5444 0.064 Uiso 1 1 calc R . . .
C50 C -1.5406(4) 0.5986(3) 1.4411(5) 0.059(2) Uani 1 1 d . . . .
H50A H -1.5727 0.5948 1.3914 0.071 Uiso 1 1 calc R . . .
H50B H -1.5536 0.6300 1.4625 0.071 Uiso 1 1 calc R . . .
C51 C -1.4197(4) 0.5658(3) 1.3862(4) 0.0500(17) Uani 1 1 d . . . .
C52 C -1.3281(4) 0.5688(2) 1.3844(4) 0.0481(17) Uani 1 1 d . . . .
H52A H -1.3031 0.5386 1.4018 0.058 Uiso 1 1 calc R . . .
H52B H -1.3126 0.5753 1.3310 0.058 Uiso 1 1 calc R . . .
C53 C -1.0840(4) 0.5842(3) 1.6998(5) 0.074(2) Uani 1 1 d . . . .
H53A H -1.0796 0.5536 1.6727 0.089 Uiso 1 1 calc R . . .
H53B H -1.1093 0.5784 1.7494 0.089 Uiso 1 1 calc R . . .
C54 C -1.0030(4) 0.6048(3) 1.7151(5) 0.0762(14) Uani 1 1 d D . . .
C56 C -0.8234(5) 0.6452(4) 1.8211(5) 0.079(3) Uani 1 1 d . . . .
H56A H -0.7799 0.6574 1.7897 0.095 Uiso 1 1 calc R . . .
H56B H -0.8420 0.6718 1.8527 0.095 Uiso 1 1 calc R . . .
C57 C -0.7886(7) 0.6089(5) 1.8737(8) 0.133(2) Uani 1 1 d D . . .
C58 C -0.7329(7) 0.5777(5) 1.8546(9) 0.133(2) Uani 1 1 d D . . .
H58 H -0.7181 0.5761 1.8025 0.159 Uiso 1 1 calc R . . .
C59 C -0.6996(7) 0.5505(5) 1.9041(8) 0.133(2) Uani 1 1 d . . . .
H59 H -0.6559 0.5315 1.8892 0.159 Uiso 1 1 calc R . . .
C60 C -0.7258(7) 0.5464(5) 1.9862(8) 0.133(2) Uani 1 1 d . . . .
H60 H -0.6980 0.5256 2.0218 0.159 Uiso 1 1 calc R . . .
C61 C -0.7836(7) 0.5702(5) 2.0071(9) 0.133(2) Uani 1 1 d . . . .
H61 H -0.8029 0.5691 2.0577 0.159 Uiso 1 1 calc R . . .
C62 C -0.8194(7) 0.6013(5) 1.9428(8) 0.133(2) Uani 1 1 d . . . .
H62 H -0.8685 0.6170 1.9521 0.159 Uiso 1 1 calc R . . .
C63 C -1.1633(5) 0.7788(3) 1.4350(6) 0.079(3) Uani 1 1 d . . . .
H63A H -1.1841 0.8101 1.4497 0.095 Uiso 1 1 calc R . . .
H63B H -1.1731 0.7748 1.3783 0.095 Uiso 1 1 calc R . . .
C64 C -1.0751(6) 0.7751(3) 1.4570(6) 0.0932(10) Uani 1 1 d D . . .
C66 C -0.8856(6) 0.7418(4) 1.5555(6) 0.0932(10) Uani 1 1 d . . . .
H66A H -0.8977 0.7097 1.5744 0.112 Uiso 1 1 calc R . . .
H66B H -0.8728 0.7627 1.6005 0.112 Uiso 1 1 calc R . . .
C67 C -0.8116(6) 0.7408(4) 1.4976(6) 0.0932(10) Uani 1 1 d D . . .
C68 C -0.8004(5) 0.6948(4) 1.4696(5) 0.0932(10) Uani 1 1 d D . . .
H68 H -0.8384 0.6706 1.4793 0.112 Uiso 1 1 calc R . . .
C69 C -0.7377(5) 0.6855(4) 1.4304(5) 0.0932(10) Uani 1 1 d D . . .
H69 H -0.7252 0.6543 1.4146 0.112 Uiso 1 1 calc R . . .
C70 C -0.6860(6) 0.7276(3) 1.4117(6) 0.0932(10) Uani 1 1 d D . . .
H70 H -0.6453 0.7229 1.3761 0.112 Uiso 1 1 calc R . . .
C71 C -0.6939(5) 0.7743(4) 1.4437(6) 0.0932(10) Uani 1 1 d D . . .
H71 H -0.6574 0.7995 1.4356 0.112 Uiso 1 1 calc R . . .
C72 C -0.7611(5) 0.7783(4) 1.4877(6) 0.0932(10) Uani 1 1 d D . . .
H72 H -0.7721 0.8077 1.5114 0.112 Uiso 1 1 calc R . . .
O1 O -1.3012(2) 0.60598(15) 1.4345(3) 0.0430(11) Uani 1 1 d . . . .
O2 O -1.1342(2) 0.61688(17) 1.6519(3) 0.0538(12) Uani 1 1 d . . . .
O3 O -1.3460(3) 0.71828(15) 1.6627(3) 0.0503(11) Uani 1 1 d . . . .
O4 O -1.2025(3) 0.74261(16) 1.4747(3) 0.0549(12) Uani 1 1 d . . . .
O5 O -1.4563(2) 0.53498(17) 1.3482(3) 0.0627(14) Uani 1 1 d . . . .
O6 O -1.5287(3) 0.76820(19) 1.7231(4) 0.0759(16) Uani 1 1 d . . . .
N1 N -1.4532(3) 0.5975(2) 1.4258(3) 0.0488(14) Uani 1 1 d . . . .
H1 H -1.4225 0.6204 1.4453 0.059 Uiso 1 1 calc R . . .
N2 N -1.5082(3) 0.70838(19) 1.6400(3) 0.0501(14) Uani 1 1 d . . . .
H2 H -1.4720 0.6902 1.6197 0.060 Uiso 1 1 calc R . . .
N3 N -1.5869(3) 0.5561(2) 1.6991(4) 0.0533(15) Uani 1 1 d . . . .
H3 H -1.5876 0.5260 1.6862 0.064 Uiso 1 1 calc R . . .
N4 N -1.7586(3) 0.5869(2) 1.5833(4) 0.0519(15) Uani 1 1 d . . . .
H4A H -1.7879 0.5957 1.6215 0.062 Uiso 1 1 calc R . . .
C551 C -0.9660(11) 0.6143(11) 1.7854(12) 0.0762(14) Uani 0.33(4) 1 d D P A 3
H551 H -0.9865 0.6108 1.8352 0.091 Uiso 0.33(4) 1 calc R P A 3
N51 N -0.9504(13) 0.6165(16) 1.6572(12) 0.0762(14) Uani 0.33(4) 1 d D P A 3
N61 N -0.8816(14) 0.6333(16) 1.6886(10) 0.0762(14) Uani 0.33(4) 1 d D P A 3
C552 C -0.9723(7) 0.6255(7) 1.7811(8) 0.0762(14) Uani 0.67(4) 1 d D P A 4
H552 H -0.9993 0.6346 1.8257 0.091 Uiso 0.67(4) 1 calc R P A 4
N52 N -0.9463(6) 0.5977(9) 1.6635(8) 0.0762(14) Uani 0.67(4) 1 d D P A 4
N62 N -0.8782(7) 0.6139(9) 1.6966(8) 0.0762(14) Uani 0.67(4) 1 d D P A 4
N7 N -0.8927(3) 0.6298(3) 1.7669(4) 0.0762(14) Uani 1 1 d D . . .
C651 C -1.0356(7) 0.7458(5) 1.5074(8) 0.0932(10) Uani 0.75 1 d D P B 5
H651 H -1.0565 0.7208 1.5372 0.112 Uiso 0.75 1 calc R P B 5
N81 N -1.0199(7) 0.8067(6) 1.4289(11) 0.0932(10) Uani 0.69(5) 1 d D P B 5
N91 N -0.9503(8) 0.8005(7) 1.4607(11) 0.0932(10) Uani 0.69(5) 1 d D P B 5
N82 N -1.0210(12) 0.7952(15) 1.4111(17) 0.0932(10) Uani 0.31(5) 1 d D P B 6
N92 N -0.9476(14) 0.7864(15) 1.4419(18) 0.0932(10) Uani 0.31(5) 1 d D P B 6
N10 N -0.9564(4) 0.7614(3) 1.5046(5) 0.0932(10) Uani 1 1 d D . . .
C1A C -1.0369(12) 0.7515(11) 1.5168(16) 0.0932(10) Uani 0.25 1 d D P B 6
H1A H -1.0592 0.7332 1.5563 0.112 Uiso 0.25 1 calc R P B 6

loop_
_atom_site_aniso_label
_atom_site_aniso_U_11
_atom_site_aniso_U_22
_atom_site_aniso_U_33
_atom_site_aniso_U_23
_atom_site_aniso_U_13
_atom_site_aniso_U_12
C1 0.033(3) 0.058(4) 0.048(4) -0.003(3) -0.001(3) -0.006(3)
C2 0.039(4) 0.059(4) 0.053(4) 0.002(3) 0.009(3) 0.011(3)
C3 0.045(4) 0.068(5) 0.037(4) 0.012(4) 0.003(3) 0.016(3)
C4 0.055(4) 0.074(5) 0.031(4) 0.009(3) 0.005(3) 0.024(4)
C5 0.045(4) 0.117(8) 0.075(6) 0.051(6) 0.027(4) 0.041(5)
C6 0.071(6) 0.055(5) 0.066(6) 0.009(4) 0.013(4) 0.021(4)
C7 0.074(5) 0.050(4) 0.061(5) 0.017(4) 0.020(4) 0.017(4)
C8 0.095(6) 0.052(4) 0.052(5) -0.002(4) 0.024(4) 0.011(4)
C9 0.102(5) 0.091(5) 0.063(4) -0.019(4) 0.035(4) -0.048(4)
C10 0.102(5) 0.091(5) 0.063(4) -0.019(4) 0.035(4) -0.048(4)
C11 0.068(5) 0.094(7) 0.066(6) -0.025(5) 0.023(5) -0.036(5)
C12 0.042(4) 0.171(10) 0.062(6) -0.056(6) 0.010(4) -0.031(5)
C13 0.053(4) 0.076(5) 0.041(4) -0.023(4) 0.014(3) -0.016(4)
C14 0.040(4) 0.079(5) 0.057(5) 0.003(4) -0.003(3) 0.005(4)
C15 0.034(3) 0.056(4) 0.052(4) 0.003(3) -0.004(3) 0.003(3)
C16 0.033(3) 0.068(5) 0.054(5) 0.000(4) 0.001(3) 0.008(3)
C17 0.025(3) 0.073(5) 0.063(5) 0.000(4) 0.004(3) -0.008(3)
C18 0.046(4) 0.040(4) 0.067(5) -0.004(3) 0.016(3) -0.007(3)
C19 0.041(4) 0.048(4) 0.054(4) 0.006(3) 0.002(3) 0.008(3)
C20 0.024(3) 0.052(4) 0.069(5) -0.003(4) 0.000(3) 0.004(3)
C21 0.039(4) 0.039(4) 0.062(5) -0.005(3) 0.003(3) 0.011(3)
C22 0.038(4) 0.052(4) 0.083(6) 0.007(4) 0.001(3) 0.005(3)
C23 0.028(3) 0.063(5) 0.073(5) 0.000(4) 0.012(3) -0.006(3)
C24 0.029(3) 0.061(4) 0.069(5) 0.017(4) 0.020(3) 0.002(3)
C25 0.011(3) 0.060(4) 0.050(4) -0.001(3) 0.008(2) 0.005(3)
C26 0.025(3) 0.070(5) 0.053(4) 0.009(4) -0.004(3) 0.007(3)
C27 0.061(5) 0.062(5) 0.038(4) -0.026(4) -0.004(3) -0.005(4)
C28 0.048(4) 0.049(4) 0.050(4) 0.011(4) 0.005(3) 0.008(3)
C29 0.051(4) 0.061(4) 0.053(5) -0.014(4) 0.000(3) -0.005(3)
C30 0.040(4) 0.050(4) 0.061(5) -0.003(4) -0.002(3) -0.010(3)
C31 0.053(4) 0.056(5) 0.088(6) 0.015(4) -0.027(4) -0.008(4)
C32 0.037(4) 0.062(5) 0.070(5) -0.018(4) -0.009(3) 0.007(3)
C33 0.031(3) 0.044(4) 0.068(5) -0.010(3) 0.007(3) -0.004(3)
C34 0.038(3) 0.052(4) 0.054(4) -0.009(3) 0.003(3) -0.007(3)
C35 0.051(4) 0.064(5) 0.058(5) -0.019(4) 0.006(4) -0.003(4)
C36 0.084(6) 0.067(5) 0.044(5) -0.009(4) 0.006(4) -0.003(4)
C37 0.071(5) 0.086(6) 0.039(4) 0.012(4) -0.006(4) -0.008(4)
C38 0.053(4) 0.046(4) 0.079(6) -0.007(4) 0.009(4) 0.005(3)
C39 0.042(4) 0.059(5) 0.043(4) -0.023(3) 0.009(3) -0.015(3)
C40 0.022(3) 0.053(4) 0.066(5) -0.002(4) 0.010(3) -0.004(3)
C41 0.021(3) 0.044(4) 0.076(5) 0.002(4) 0.004(3) -0.004(3)
C42 0.025(3) 0.054(4) 0.071(5) -0.013(4) 0.001(3) -0.001(3)
C43 0.016(3) 0.102(6) 0.097(7) -0.007(5) 0.007(3) -0.004(3)
C44 0.025(2) 0.079(4) 0.084(4) -0.015(3) -0.008(2) 0.006(2)
C45 0.025(2) 0.079(4) 0.084(4) -0.015(3) -0.008(2) 0.006(2)
C46 0.035(3) 0.061(4) 0.033(4) 0.001(3) 0.000(3) 0.003(3)
C47 0.026(3) 0.050(4) 0.068(5) 0.002(3) -0.010(3) 0.001(3)
C48 0.025(3) 0.050(4) 0.064(5) -0.006(3) -0.011(3) 0.000(3)
C49 0.036(4) 0.062(4) 0.064(5) -0.002(4) 0.008(3) -0.005(3)
C50 0.024(3) 0.059(4) 0.094(6) 0.001(4) 0.005(3) -0.004(3)
C51 0.044(4) 0.050(4) 0.055(5) -0.008(4) -0.001(3) 0.002(3)
C52 0.036(3) 0.057(4) 0.051(4) -0.018(3) 0.003(3) 0.000(3)
C53 0.047(4) 0.082(6) 0.089(6) 0.024(5) -0.030(4) 0.012(4)
C54 0.0362(16) 0.117(4) 0.075(3) -0.028(3) -0.0024(15) 0.017(2)
C56 0.053(5) 0.111(7) 0.072(6) -0.009(5) -0.001(4) -0.002(5)
C57 0.090(3) 0.164(5) 0.145(5) 0.061(4) 0.024(3) 0.017(3)
C58 0.090(3) 0.164(5) 0.145(5) 0.061(4) 0.024(3) 0.017(3)
C59 0.090(3) 0.164(5) 0.145(5) 0.061(4) 0.024(3) 0.017(3)
C60 0.090(3) 0.164(5) 0.145(5) 0.061(4) 0.024(3) 0.017(3)
C61 0.090(3) 0.164(5) 0.145(5) 0.061(4) 0.024(3) 0.017(3)
C62 0.090(3) 0.164(5) 0.145(5) 0.061(4) 0.024(3) 0.017(3)
C63 0.076(6) 0.082(6) 0.082(6) 0.012(5) 0.028(5) -0.003(5)
C64 0.0796(18) 0.108(2) 0.090(2) 0.0078(17) -0.0130(15) -0.0214(17)
C66 0.0796(18) 0.108(2) 0.090(2) 0.0078(17) -0.0130(15) -0.0214(17)
C67 0.0796(18) 0.108(2) 0.090(2) 0.0078(17) -0.0130(15) -0.0214(17)
C68 0.0796(18) 0.108(2) 0.090(2) 0.0078(17) -0.0130(15) -0.0214(17)
C69 0.0796(18) 0.108(2) 0.090(2) 0.0078(17) -0.0130(15) -0.0214(17)
C70 0.0796(18) 0.108(2) 0.090(2) 0.0078(17) -0.0130(15) -0.0214(17)
C71 0.0796(18) 0.108(2) 0.090(2) 0.0078(17) -0.0130(15) -0.0214(17)
C72 0.0796(18) 0.108(2) 0.090(2) 0.0078(17) -0.0130(15) -0.0214(17)
O1 0.0147(18) 0.057(3) 0.057(3) -0.007(2) -0.0033(17) -0.0055(17)
O2 0.023(2) 0.069(3) 0.068(3) 0.006(3) -0.006(2) 0.000(2)
O3 0.049(3) 0.046(3) 0.055(3) -0.007(2) -0.002(2) -0.003(2)
O4 0.057(3) 0.054(3) 0.054(3) 0.014(2) 0.006(2) 0.006(2)
O5 0.030(2) 0.057(3) 0.100(4) -0.023(3) -0.004(2) -0.004(2)
O6 0.058(3) 0.062(3) 0.106(5) -0.026(3) -0.007(3) 0.001(3)
N1 0.020(2) 0.057(3) 0.070(4) -0.009(3) 0.004(2) -0.012(2)
N2 0.047(3) 0.051(3) 0.052(4) -0.005(3) -0.001(3) -0.001(3)
N3 0.045(3) 0.046(3) 0.068(4) -0.002(3) 0.000(3) -0.008(3)
N4 0.022(3) 0.062(4) 0.073(4) -0.013(3) 0.014(3) 0.003(2)
C551 0.0362(16) 0.117(4) 0.075(3) -0.028(3) -0.0024(15) 0.017(2)
N51 0.0362(16) 0.117(4) 0.075(3) -0.028(3) -0.0024(15) 0.017(2)
N61 0.0362(16) 0.117(4) 0.075(3) -0.028(3) -0.0024(15) 0.017(2)
C552 0.0362(16) 0.117(4) 0.075(3) -0.028(3) -0.0024(15) 0.017(2)
N52 0.0362(16) 0.117(4) 0.075(3) -0.028(3) -0.0024(15) 0.017(2)
N62 0.0362(16) 0.117(4) 0.075(3) -0.028(3) -0.0024(15) 0.017(2)
N7 0.0362(16) 0.117(4) 0.075(3) -0.028(3) -0.0024(15) 0.017(2)
C651 0.0796(18) 0.108(2) 0.090(2) 0.0078(17) -0.0130(15) -0.0214(17)
N81 0.0796(18) 0.108(2) 0.090(2) 0.0078(17) -0.0130(15) -0.0214(17)
N91 0.0796(18) 0.108(2) 0.090(2) 0.0078(17) -0.0130(15) -0.0214(17)
N82 0.0796(18) 0.108(2) 0.090(2) 0.0078(17) -0.0130(15) -0.0214(17)
N92 0.0796(18) 0.108(2) 0.090(2) 0.0078(17) -0.0130(15) -0.0214(17)
N10 0.0796(18) 0.108(2) 0.090(2) 0.0078(17) -0.0130(15) -0.0214(17)
C1A 0.0796(18) 0.108(2) 0.090(2) 0.0078(17) -0.0130(15) -0.0214(17)

loop_
_atom_type_symbol
_atom_type_description
_atom_type_scat_dispersion_real
_atom_type_scat_dispersion_imag
_atom_type_scat_source
C C 0.0033 0.0016 'International Tables Vol C Tables 4.2.6.8 and 6.1.1.4'
H H 0.0000 0.0000 'International Tables Vol C Tables 4.2.6.8 and 6.1.1.4'
N N 0.0061 0.0033 'International Tables Vol C Tables 4.2.6.8 and 6.1.1.4'
O O 0.0106 0.0060 'International Tables Vol C Tables 4.2.6.8 and 6.1.1.4'

loop_
_geom_angle_atom_site_label_1
_geom_angle_atom_site_label_2
_geom_angle_atom_site_label_3
_geom_angle
C24 C1 C2 123.7(6)
C24 C1 C25 116.7(6)
C25 C1 C2 119.6(5)
C1 C2 H2A 108.4
C1 C2 H2B 108.4
C1 C2 C3 115.6(6)
H2A C2 H2B 107.4
C3 C2 H2A 108.4
C3 C2 H2B 108.4
C4 C3 C2 117.7(7)
C4 C3 C28 120.3(6)
C28 C3 C2 121.8(6)
C3 C4 H4 122.0
C3 C4 C5 116.0(8)
C5 C4 H4 122.0
C4 C5 H5 118.5
C6 C5 C4 123.0(8)
C6 C5 H5 118.5
C5 C6 H6 119.7
C5 C6 C7 120.7(8)
C7 C6 H6 119.7
C6 C7 C8 119.2(7)
C6 C7 C28 117.7(8)
C28 C7 C8 122.8(7)
C7 C8 H8A 107.8
C7 C8 H8B 107.8
H8A C8 H8B 107.1
C9 C8 C7 118.0(7)
C9 C8 H8A 107.8
C9 C8 H8B 107.8
C8 C9 C10 122.8(9)
C8 C9 C27 122.4(8)
C27 C9 C10 114.9(10)
C9 C10 H10 120.2
C11 C10 C9 119.6(9)
C11 C10 H10 120.2
C10 C11 H11 119.2
C12 C11 C10 121.5(8)
C12 C11 H11 119.2
C11 C12 H12 118.4
C11 C12 C13 123.1(10)
C13 C12 H12 118.4
C12 C13 C14 122.5(8)
C27 C13 C12 116.9(8)
C27 C13 C14 120.7(6)
C13 C14 H14A 108.7
C13 C14 H14B 108.7
H14A C14 H14B 107.6
C15 C14 C13 114.4(6)
C15 C14 H14A 108.7
C15 C14 H14B 108.7
C16 C15 C14 122.3(6)
C26 C15 C14 120.7(6)
C26 C15 C16 116.9(6)
C15 C16 H16 119.3
C17 C16 C15 121.5(6)
C17 C16 H16 119.3
C16 C17 H17 120.1
C18 C17 C16 119.7(6)
C18 C17 H17 120.1
C17 C18 H18 119.1
C17 C18 C19 121.7(7)
C19 C18 H18 119.1
C18 C19 C20 120.7(6)
C18 C19 C26 117.5(6)
C26 C19 C20 121.7(6)
C19 C20 H20A 109.1
C19 C20 H20B 109.1
H20A C20 H20B 107.8
C21 C20 C19 112.6(5)
C21 C20 H20A 109.1
C21 C20 H20B 109.1
C22 C21 C20 123.9(6)
C22 C21 C25 113.4(6)
C25 C21 C20 122.7(5)
C21 C22 H22 118.0
C23 C22 C21 124.1(7)
C23 C22 H22 118.0
C22 C23 H23 119.9
C22 C23 C24 120.3(6)
C24 C23 H23 119.9
C1 C24 C23 120.8(6)
C1 C24 H24 119.6
C23 C24 H24 119.6
C1 C25 C21 124.4(5)
C1 C25 O1 117.0(5)
O1 C25 C21 118.5(5)
C15 C26 C19 122.3(6)
O2 C26 C15 120.8(6)
O2 C26 C19 116.9(6)
C13 C27 C9 123.5(7)
O3 C27 C9 114.7(7)
O3 C27 C13 121.6(7)
C3 C28 C7 122.4(7)
C3 C28 O4 119.8(6)
O4 C28 C7 117.6(7)
H29A C29 H29B 107.8
C30 C29 H29A 109.0
C30 C29 H29B 109.0
O3 C29 H29A 109.0
O3 C29 H29B 109.0
O3 C29 C30 112.9(6)
O6 C30 C29 118.7(6)
O6 C30 N2 124.0(6)
N2 C30 C29 117.1(6)
H31A C31 H31B 107.3
C32 C31 H31A 108.2
C32 C31 H31B 108.2
N2 C31 H31A 108.2
N2 C31 H31B 108.2
N2 C31 C32 116.5(6)
C31 C32 H32A 108.9
C31 C32 H32B 108.9
C31 C32 C33 113.5(6)
H32A C32 H32B 107.7
C33 C32 H32A 108.9
C33 C32 H32B 108.9
C34 C33 C32 126.5(6)
C40 C33 C32 125.4(6)
C40 C33 C34 107.5(6)
C33 C34 C35 135.5(7)
C33 C34 C39 108.1(6)
C39 C34 C35 116.3(6)
C34 C35 H35 120.4
C36 C35 C34 119.1(7)
C36 C35 H35 120.4
C35 C36 H36 119.3
C35 C36 C37 121.4(7)
C37 C36 H36 119.3
C36 C37 H37 119.3
C38 C37 C36 121.4(7)
C38 C37 H37 119.3
C37 C38 H38 121.4
C37 C38 C39 117.2(7)
C39 C38 H38 121.4
C38 C39 C34 124.5(6)
N3 C39 C34 105.9(6)
N3 C39 C38 129.6(7)
C33 C40 C41 130.3(6)
N3 C40 C33 108.9(6)
N3 C40 C41 120.8(6)
C48 C41 C40 129.2(5)
N4 C41 C40 120.7(6)
N4 C41 C48 110.0(6)
C47 C42 C43 121.6(7)
C47 C42 N4 108.3(5)
N4 C42 C43 130.1(6)
C42 C43 H43 120.5
C44 C43 C42 119.0(7)
C44 C43 H43 120.5
C43 C44 H44 119.3
C43 C44 C45 121.5(6)
C45 C44 H44 119.3
C44 C45 H45 119.7
C46 C45 C44 120.7(7)
C46 C45 H45 119.7
C45 C46 H46 120.9
C45 C46 C47 118.2(6)
C47 C46 H46 120.9
C42 C47 C46 119.0(6)
C42 C47 C48 109.3(6)
C48 C47 C46 131.7(6)
C41 C48 C47 104.3(5)
C41 C48 C49 125.5(6)
C47 C48 C49 129.9(7)
C48 C49 H49A 109.4
C48 C49 H49B 109.4
C48 C49 C50 111.2(6)
H49A C49 H49B 108.0
C50 C49 H49A 109.4
C50 C49 H49B 109.4
C49 C50 H50A 108.8
C49 C50 H50B 108.8
H50A C50 H50B 107.7
N1 C50 C49 114.0(6)
N1 C50 H50A 108.8
N1 C50 H50B 108.8
O5 C51 C52 119.3(6)
O5 C51 N1 124.7(6)
N1 C51 C52 116.0(6)
C51 C52 H52A 110.1
C51 C52 H52B 110.1
H52A C52 H52B 108.4
O1 C52 C51 107.9(5)
O1 C52 H52A 110.1
O1 C52 H52B 110.1
H53A C53 H53B 108.2
C54 C53 H53A 109.8
C54 C53 H53B 109.8
O2 C53 H53A 109.8
O2 C53 H53B 109.8
O2 C53 C54 109.4(7)
C551 C54 C53 126.7(11)
C551 C54 N51 109.0(14)
N51 C54 C53 124.3(12)
C552 C54 C53 127.9(8)
N52 C54 C53 119.2(9)
N52 C54 C552 112.3(9)
H56A C56 H56B 107.4
C57 C56 H56A 108.2
C57 C56 H56B 108.2
C57 C56 N7 116.2(9)
N7 C56 H56A 108.2
N7 C56 H56B 108.2
C58 C57 C56 124.2(12)
C58 C57 C62 114.8(13)
C62 C57 C56 120.6(11)
C57 C58 H58 119.3
C59 C58 C57 121.4(14)
C59 C58 H58 119.3
C58 C59 H59 118.4
C58 C59 C60 123.2(13)
C60 C59 H59 118.4
C59 C60 H60 120.0
C61 C60 C59 120.0(12)
C61 C60 H60 120.0
C60 C61 H61 123.9
C60 C61 C62 112.2(13)
C62 C61 H61 123.9
C57 C62 C61 126.5(12)
C57 C62 H62 116.7
C61 C62 H62 116.7
H63A C63 H63B 108.5
C64 C63 H63A 110.3
C64 C63 H63B 110.3
O4 C63 H63A 110.3
O4 C63 H63B 110.3
O4 C63 C64 107.3(7)
C651 C64 C63 129.8(9)
C651 C64 N81 108.6(10)
N81 C64 C63 121.5(9)
N82 C64 C63 119.5(11)
C1A C64 C63 129.4(12)
C1A C64 N82 111.0(14)
H66A C66 H66B 109.0
C67 C66 H66A 111.1
C67 C66 H66B 111.1
N10 C66 H66A 111.1
N10 C66 H66B 111.1
N10 C66 C67 103.5(8)
C68 C67 C66 110.4(8)
C72 C67 C66 123.5(10)
C72 C67 C68 125.5(10)
C67 C68 H68 120.2
C69 C68 C67 119.5(10)
C69 C68 H68 120.2
C68 C69 H69 122.2
C68 C69 C70 115.6(10)
C70 C69 H69 122.2
C69 C70 H70 117.5
C71 C70 C69 125.0(9)
C71 C70 H70 117.5
C70 C71 H71 123.9
C72 C71 C70 112.3(9)
C72 C71 H71 123.9
C67 C72 C71 121.4(11)
C67 C72 H72 119.3
C71 C72 H72 119.3
C25 O1 C52 114.6(4)
C26 O2 C53 112.0(5)
C27 O3 C29 109.8(5)
C28 O4 C63 114.1(6)
C50 N1 H1 117.7
C51 N1 C50 124.7(6)
C51 N1 H1 117.7
C30 N2 C31 120.8(6)
C30 N2 H2 119.6
C31 N2 H2 119.6
C39 N3 H3 125.3
C40 N3 C39 109.4(6)
C40 N3 H3 125.3
C41 N4 H4A 126.0
C42 N4 C41 108.0(5)
C42 N4 H4A 126.0
C54 C551 H551 128.7
N7 C551 C54 102.6(14)
N7 C551 H551 128.7
N61 N51 C54 110.4(18)
N51 N61 N7 102.4(18)
C54 C552 H552 129.1
C54 C552 N7 101.9(9)
N7 C552 H552 129.1
N62 N52 C54 106.0(10)
N52 N62 N7 108.5(9)
C551 N7 C56 127.7(10)
C551 N7 N61 115.5(13)
N61 N7 C56 116.7(11)
C552 N7 C56 128.7(8)
N62 N7 C56 119.6(7)
N62 N7 C552 111.4(8)
C64 C651 H651 129.1
C64 C651 N10 101.8(10)
N10 C651 H651 129.1
N91 N81 C64 111.3(12)
N81 N91 N10 105.2(11)
N92 N82 C64 108.0(15)
N10 N92 N82 106.9(17)
C651 N10 C66 124.1(8)
N91 N10 C66 122.7(8)
N91 N10 C651 112.5(10)
N92 N10 C66 123.5(12)
N92 N10 C1A 112.9(14)
C1A N10 C66 123.5(11)
C64 C1A N10 101.2(16)
C64 C1A H1A 129.4
N10 C1A H1A 129.4

loop_
_geom_bond_atom_site_label_1
_geom_bond_atom_site_label_2
_geom_bond_distance
C1 C2 1.508(9)
C1 C24 1.386(8)
C1 C25 1.403(9)
C2 H2A 0.9900
C2 H2B 0.9900
C2 C3 1.509(9)
C3 C4 1.375(9)
C3 C28 1.387(10)
C4 H4 0.9500
C4 C5 1.477(11)
C5 H5 0.9500
C5 C6 1.327(13)
C6 H6 0.9500
C6 C7 1.388(11)
C7 C8 1.528(12)
C7 C28 1.415(10)
C8 H8A 0.9900
C8 H8B 0.9900
C8 C9 1.386(13)
C9 C10 1.486(13)
C9 C27 1.473(12)
C10 H10 0.9500
C10 C11 1.375(14)
C11 H11 0.9500
C11 C12 1.373(14)
C12 H12 0.9500
C12 C13 1.418(10)
C13 C14 1.491(11)
C13 C27 1.372(11)
C14 H14A 0.9900
C14 H14B 0.9900
C14 C15 1.458(10)
C15 C16 1.415(9)
C15 C26 1.396(10)
C16 H16 0.9500
C16 C17 1.377(10)
C17 H17 0.9500
C17 C18 1.365(10)
C18 H18 0.9500
C18 C19 1.397(9)
C19 C20 1.522(9)
C19 C26 1.406(10)
C20 H20A 0.9900
C20 H20B 0.9900
C20 C21 1.460(10)
C21 C22 1.400(9)
C21 C25 1.428(9)
C22 H22 0.9500
C22 C23 1.350(10)
C23 H23 0.9500
C23 C24 1.393(10)
C24 H24 0.9500
C25 O1 1.407(6)
C26 O2 1.385(7)
C27 O3 1.339(8)
C28 O4 1.391(8)
C29 H29A 0.9900
C29 H29B 0.9900
C29 C30 1.504(9)
C29 O3 1.465(8)
C30 O6 1.195(8)
C30 N2 1.363(9)
C31 H31A 0.9900
C31 H31B 0.9900
C31 C32 1.451(11)
C31 N2 1.444(8)
C32 H32A 0.9900
C32 H32B 0.9900
C32 C33 1.564(10)
C33 C34 1.390(10)
C33 C40 1.357(9)
C34 C35 1.482(10)
C34 C39 1.394(10)
C35 H35 0.9500
C35 C36 1.344(11)
C36 H36 0.9500
C36 C37 1.423(11)
C37 H37 0.9500
C37 C38 1.380(11)
C38 H38 0.9500
C38 C39 1.386(10)
C39 N3 1.383(8)
C40 C41 1.468(10)
C40 N3 1.353(9)
C41 C48 1.397(10)
C41 N4 1.389(7)
C42 C43 1.418(9)
C42 C47 1.370(9)
C42 N4 1.382(9)
C43 H43 0.9500
C43 C44 1.314(11)
C44 H44 0.9500
C44 C45 1.436(11)
C45 H45 0.9500
C45 C46 1.357(9)
C46 H46 0.9500
C46 C47 1.449(9)
C47 C48 1.442(8)
C48 C49 1.461(9)
C49 H49A 0.9900
C49 H49B 0.9900
C49 C50 1.505(10)
C50 H50A 0.9900
C50 H50B 0.9900
C50 N1 1.489(8)
C51 C52 1.524(9)
C51 O5 1.230(8)
C51 N1 1.276(8)
C52 H52A 0.9900
C52 H52B 0.9900
C52 O1 1.417(7)
C53 H53A 0.9900
C53 H53B 0.9900
C53 C54 1.473(11)
C53 O2 1.467(8)
C54 C551 1.357(18)
C54 N51 1.406(17)
C54 C552 1.356(13)
C54 N52 1.349(12)
C56 H56A 0.9900
C56 H56B 0.9900
C56 C57 1.467(15)
C56 N7 1.504(10)
C57 C58 1.334(13)
C57 C62 1.344(17)
C58 H58 0.9500
C58 C59 1.255(16)
C59 H59 0.9500
C59 C60 1.515(19)
C60 H60 0.9500
C60 C61 1.243(16)
C61 H61 0.9500
C61 C62 1.511(17)
C62 H62 0.9500
C63 H63A 0.9900
C63 H63B 0.9900
C63 C64 1.493(12)
C63 O4 1.411(9)
C64 C651 1.346(14)
C64 N81 1.388(13)
C64 N82 1.359(18)
C64 C1A 1.36(2)
C66 H66A 0.9900
C66 H66B 0.9900
C66 C67 1.630(14)
C66 N10 1.528(12)
C67 C68 1.405(12)
C67 C72 1.369(13)
C68 H68 0.9500
C68 C69 1.302(11)
C69 H69 0.9500
C69 C70 1.516(11)
C70 H70 0.9500
C70 C71 1.440(12)
C71 H71 0.9500
C71 C72 1.390(11)
C72 H72 0.9500
N1 H1 0.8800
N2 H2 0.8800
N3 H3 0.8800
N4 H4A 0.8800
C551 H551 0.9500
C551 N7 1.348(18)
N51 N61 1.322(17)
N61 N7 1.381(17)
C552 H552 0.9500
C552 N7 1.362(12)
N52 N62 1.316(11)
N62 N7 1.333(11)
C651 H651 0.9500
C651 N10 1.388(13)
N81 N91 1.259(12)
N91 N10 1.350(12)
N82 N92 1.322(18)
N92 N10 1.310(17)
N10 C1A 1.39(2)
C1A H1A 0.9500

loop_
_geom_torsion_atom_site_label_1
_geom_torsion_atom_site_label_2
_geom_torsion_atom_site_label_3
_geom_torsion_atom_site_label_4
_geom_torsion
C1 C2 C3 C4 -128.9(7)
C1 C2 C3 C28 55.5(9)
C1 C25 O1 C52 97.9(7)
C2 C1 C24 C23 174.0(7)
C2 C1 C25 C21 -170.7(6)
C2 C1 C25 O1 5.3(9)
C2 C3 C4 C5 -176.7(6)
C2 C3 C28 C7 176.7(6)
C2 C3 C28 O4 -8.6(9)
C3 C4 C5 C6 0.1(11)
C3 C28 O4 C63 93.7(8)
C4 C3 C28 C7 1.2(10)
C4 C3 C28 O4 175.9(6)
C4 C5 C6 C7 0.9(12)
C5 C6 C7 C8 -174.1(7)
C5 C6 C7 C28 -0.8(11)
C6 C7 C8 C9 124.4(8)
C6 C7 C28 C3 -0.2(10)
C6 C7 C28 O4 -175.1(6)
C7 C8 C9 C10 117.4(9)
C7 C8 C9 C27 -62.4(11)
C7 C28 O4 C63 -91.3(8)
C8 C7 C28 C3 172.8(7)
C8 C7 C28 O4 -2.0(9)
C8 C9 C10 C11 -173.1(8)
C8 C9 C27 C13 171.1(7)
C8 C9 C27 O3 -3.7(10)
C9 C10 C11 C12 -3.3(13)
C9 C27 O3 C29 -87.0(7)
C10 C9 C27 C13 -8.6(11)
C10 C9 C27 O3 176.5(6)
C10 C11 C12 C13 1.0(13)
C11 C12 C13 C14 178.6(7)
C11 C12 C13 C27 -2.5(11)
C12 C13 C14 C15 -118.6(7)
C12 C13 C27 C9 6.6(10)
C12 C13 C27 O3 -178.9(6)
C13 C14 C15 C16 -113.2(7)
C13 C14 C15 C26 62.6(9)
C13 C27 O3 C29 98.1(7)
C14 C13 C27 C9 -174.5(7)
C14 C13 C27 O3 0.0(10)
C14 C15 C16 C17 179.5(7)
C14 C15 C26 C19 -175.0(6)
C14 C15 C26 O2 6.5(10)
C15 C16 C17 C18 -8.1(11)
C15 C26 O2 C53 92.4(8)
C16 C15 C26 C19 1.0(10)
C16 C15 C26 O2 -177.5(6)
C16 C17 C18 C19 8.0(11)
C17 C18 C19 C20 179.6(6)
C17 C18 C19 C26 -3.5(10)
C18 C19 C20 C21 113.3(7)
C18 C19 C26 C15 -1.1(10)
C18 C19 C26 O2 177.5(6)
C19 C20 C21 C22 120.2(7)
C19 C20 C21 C25 -61.1(8)
C19 C26 O2 C53 -86.2(8)
C20 C19 C26 C15 175.8(6)
C20 C19 C26 O2 -5.7(9)
C20 C21 C22 C23 -179.4(7)
C20 C21 C25 C1 175.0(6)
C20 C21 C25 O1 -1.0(9)
C21 C22 C23 C24 1.1(12)
C21 C25 O1 C52 -85.8(7)
C22 C21 C25 C1 -6.2(9)
C22 C21 C25 O1 177.8(6)
C22 C23 C24 C1 0.0(11)
C24 C1 C2 C3 -116.2(8)
C24 C1 C25 C21 7.3(10)
C24 C1 C25 O1 -176.6(6)
C25 C1 C2 C3 61.7(9)
C25 C1 C24 C23 -4.0(10)
C25 C21 C22 C23 1.8(10)
C26 C15 C16 C17 3.6(10)
C26 C19 C20 C21 -63.4(8)
C27 C9 C10 C11 6.7(11)
C27 C13 C14 C15 62.6(8)
C28 C3 C4 C5 -1.1(9)
C28 C7 C8 C9 -48.6(10)
C29 C30 N2 C31 -178.4(6)
C30 C29 O3 C27 164.7(6)
C31 C32 C33 C34 88.1(9)
C31 C32 C33 C40 -81.8(8)
C32 C31 N2 C30 -72.1(9)
C32 C33 C34 C35 9.9(12)
C32 C33 C34 C39 -174.2(6)
C32 C33 C40 C41 -6.3(11)
C32 C33 C40 N3 174.8(6)
C33 C34 C35 C36 177.6(8)
C33 C34 C39 C38 -179.0(6)
C33 C34 C39 N3 1.2(7)
C33 C40 C41 C48 112.3(8)
C33 C40 C41 N4 -63.5(9)
C33 C40 N3 C39 -2.6(7)
C34 C33 C40 C41 -177.8(6)
C34 C33 C40 N3 3.3(7)
C34 C35 C36 C37 0.1(11)
C34 C39 N3 C40 0.8(7)
C35 C34 C39 C38 -2.2(10)
C35 C34 C39 N3 178.0(5)
C35 C36 C37 C38 -2.2(12)
C36 C37 C38 C39 2.0(11)
C37 C38 C39 C34 0.3(10)
C37 C38 C39 N3 -180.0(7)
C38 C39 N3 C40 -178.9(7)
C39 C34 C35 C36 1.9(10)
C40 C33 C34 C35 -178.7(7)
C40 C33 C34 C39 -2.8(7)
C40 C41 C48 C47 -175.6(6)
C40 C41 C48 C49 -1.2(11)
C40 C41 N4 C42 177.2(6)
C41 C40 N3 C39 178.4(5)
C41 C48 C49 C50 -111.1(8)
C42 C43 C44 C45 4.7(13)
C42 C47 C48 C41 -1.5(7)
C42 C47 C48 C49 -175.6(7)
C43 C42 C47 C46 1.9(10)
C43 C42 C47 C48 -176.7(7)
C43 C42 N4 C41 176.9(7)
C43 C44 C45 C46 -4.1(12)
C44 C45 C46 C47 2.1(11)
C45 C46 C47 C42 -1.2(10)
C45 C46 C47 C48 177.1(7)
C46 C47 C48 C41 -179.9(7)
C46 C47 C48 C49 6.0(12)
C47 C42 C43 C44 -3.8(12)
C47 C42 N4 C41 -1.6(7)
C47 C48 C49 C50 61.9(10)
C48 C41 N4 C42 0.6(7)
C48 C49 C50 N1 173.8(6)
C49 C50 N1 C51 71.1(9)
C51 C52 O1 C25 -173.5(5)
C52 C51 N1 C50 -174.2(6)
C53 C54 C551 N7 176.5(10)
C53 C54 N51 N61 -178.6(14)
C53 C54 C552 N7 169.5(9)
C53 C54 N52 N62 -171.2(9)
C54 C53 O2 C26 -166.3(6)
C54 C551 N7 C56 -179.0(10)
C54 C551 N7 N61 3.2(16)
C54 N51 N61 N7 2(2)
C54 C552 N7 C56 -172.4(9)
C54 C552 N7 N62 1.5(12)
C54 N52 N62 N7 0.8(13)
C56 C57 C58 C59 173.0(14)
C56 C57 C62 C61 -171.1(13)
C57 C56 N7 C551 63(2)
C57 C56 N7 N61 -119(2)
C57 C56 N7 C552 81.6(15)
C57 C56 N7 N62 -91.9(16)
C57 C58 C59 C60 7(2)
C58 C57 C62 C61 17(2)
C58 C59 C60 C61 1(2)
C59 C60 C61 C62 0(2)
C60 C61 C62 C57 -9(2)
C62 C57 C58 C59 -15(2)
C63 C64 C651 N10 -177.3(10)
C63 C64 N81 N91 173.1(11)
C63 C64 N82 N92 -178.7(14)
C63 C64 C1A N10 179.0(11)
C64 C63 O4 C28 -178.0(7)
C64 C651 N10 C66 176.0(9)
C64 C651 N10 N91 5.5(15)
C64 N81 N91 N10 6.3(15)
C64 N82 N92 N10 0.3(19)
C66 C67 C68 C69 -171.4(8)
C66 C67 C72 C71 173.6(9)
C66 N10 C1A C64 -178.3(12)
C67 C66 N10 C651 141.8(10)
C67 C66 N10 N91 -48.6(15)
C67 C66 N10 N92 -22(3)
C67 C66 N10 C1A 153.3(19)
C67 C68 C69 C70 -6.0(11)
C68 C67 C72 C71 3.6(16)
C68 C69 C70 C71 10.2(11)
C69 C70 C71 C72 -7.0(12)
C70 C71 C72 C67 0.2(13)
C72 C67 C68 C69 -0.2(15)
O2 C53 C54 C551 121.5(18)
O2 C53 C54 N51 -61(2)
O2 C53 C54 C552 103.4(14)
O2 C53 C54 N52 -86.7(15)
O3 C29 C30 O6 -163.4(6)
O3 C29 C30 N2 11.7(9)
O4 C63 C64 C651 -3.1(15)
O4 C63 C64 N81 -178.5(12)
O4 C63 C64 N82 160(2)
O4 C63 C64 C1A -16(2)
O5 C51 C52 O1 -178.2(6)
O5 C51 N1 C50 8.8(12)
O6 C30 N2 C31 -3.6(11)
N1 C51 C52 O1 4.6(9)
N2 C31 C32 C33 -54.5(9)
N3 C40 C41 C48 -69.0(9)
N3 C40 C41 N4 115.2(7)
N4 C41 C48 C47 0.5(7)
N4 C41 C48 C49 175.0(6)
N4 C42 C43 C44 177.9(8)
N4 C42 C47 C46 -179.4(6)
N4 C42 C47 C48 2.0(8)
C551 C54 N51 N61 0(2)
N51 C54 C551 N7 -1.6(15)
N51 N61 N7 C56 178.5(13)
N51 N61 N7 C551 -3.5(19)
C552 C54 N52 N62 0.2(13)
N52 C54 C552 N7 -1.0(12)
N52 N62 N7 C56 173.0(9)
N52 N62 N7 C552 -1.5(13)
N7 C56 C57 C58 83.9(15)
N7 C56 C57 C62 -87.6(16)
C651 C64 N81 N91 -3.1(15)
N81 C64 C651 N10 -1.5(14)
N81 N91 N10 C66 -178.2(10)
N81 N91 N10 C651 -7.6(15)
N82 C64 C1A N10 2.9(18)
N82 N92 N10 C66 177.2(14)
N82 N92 N10 C1A 2(2)
N92 N10 C1A C64 -2.8(19)
N10 C66 C67 C68 -100.6(9)
N10 C66 C67 C72 88.1(11)
C1A C64 N82 N92 -2(2)

loop_
_smtbx_masks_void_nr
_smtbx_masks_void_average_x
_smtbx_masks_void_average_y
_smtbx_masks_void_average_z
_smtbx_masks_void_volume
_smtbx_masks_void_count_electrons
1 -0.894 0.000 -0.899 1448.5 575.1
2 -0.605 0.500 -0.288 1448.5 575.1
